data_4062268
loop_
_publ_author_name
'Wang, Jianhui'
'Li, Shoujian'
'Zheng, Chong'
'Maguire, John A.'
'Sarkar, Biprajit'
'Kaim, Wolfgang'
'Hosmane, Narayan S.'

_publ_section_title
;
 Chemistry of C-Trimethylsilyl-Substituted Heterocarboranes.
 29. Synthetic and Structural Studies on Lanthanacarboranes with Two
 and Three "Carbons Apart" Carborane Cages Bonding to Ln(III) Metal
 (Ln(III) = Nd, Gd, Dy, Ho, Er, Tb, Lu)
;
_journal_issue 21
_journal_name_full Organometallics
_journal_page_first 4334
_journal_page_last 4342
_journal_paper_doi 10.1021/om030426x
_journal_volume 22
_journal_year 2003
_chemical_formula_sum 'C39 H89 B12 Er Na3 Si6'
_chemical_formula_weight 1092.59
_space_group_IT_number 14
_symmetry_cell_setting monoclinic
_symmetry_space_group_name_Hall '-P 2yn'
_symmetry_space_group_name_H-M 'P 1 21/n 1'
_cell_angle_alpha 90.00
_cell_angle_beta 92.035(4)
_cell_angle_gamma 90.00
_cell_formula_units_Z 4
_cell_length_a 11.978(3)
_cell_length_b 19.115(4)
_cell_length_c 26.350(6)
_cell_measurement_temperature 173(2)
_cell_volume 6029(2)
_diffrn_ambient_temperature 173(2)
_exptl_crystal_density_diffrn 1.204
_cod_original_sg_symbol_H-M 'P 21/n'
_cod_database_code 4062268

loop_
_symmetry_equiv_pos_as_xyz
'x, y, z'
'-x+1/2, y+1/2, -z+1/2'
'-x, -y, -z'
'x-1/2, -y-1/2, z-1/2'

loop_
_atom_site_label
_atom_site_type_symbol
_atom_site_fract_x
_atom_site_fract_y
_atom_site_fract_z
_atom_site_U_iso_or_equiv
_atom_site_adp_type
_atom_site_occupancy
_atom_site_symmetry_multiplicity
_atom_site_calc_flag
_atom_site_refinement_flags
_atom_site_disorder_assembly
_atom_site_disorder_group
Er Er -0.07124(3) 0.196842(18) 0.581037(13) 0.01678(11) Uani 1 1 d . . .
Si11 Si -0.3242(2) 0.31393(13) 0.64057(9) 0.0255(5) Uani 1 1 d . . .
Si12 Si 0.1583(2) 0.30501(14) 0.68271(9) 0.0291(5) Uani 1 1 d . . .
Si21 Si -0.2588(2) 0.20695(14) 0.44070(10) 0.0307(6) Uani 1 1 d . . .
Si22 Si 0.2217(2) 0.18918(14) 0.50477(11) 0.0311(6) Uani 1 1 d . . .
Si31 Si -0.4001(2) 0.03686(15) 0.66905(13) 0.0395(7) Uani 1 1 d . . .
Si32 Si 0.0725(2) -0.00310(14) 0.71710(10) 0.0297(6) Uani 1 1 d . . .
Na1 Na -0.0254(3) 0.39943(18) 0.49966(13) 0.0291(8) Uani 1 1 d . . .
Na2 Na -0.1525(4) 0.16637(19) 0.73063(14) 0.0357(9) Uani 1 1 d . . .
Na3 Na -0.0710(4) -0.00809(18) 0.55872(15) 0.0396(10) Uani 1 1 d . . .
C11 C -0.1754(7) 0.3012(4) 0.6250(3) 0.0220(17) Uani 1 1 d . . .
B12 B -0.0819(8) 0.2781(5) 0.6647(4) 0.022(2) Uani 1 1 d . . .
H12 H -0.0819 0.2758 0.7072 0.003(18) Uiso 1 1 calc R . .
C13 C 0.0301(7) 0.2954(4) 0.6404(3) 0.0218(17) Uani 1 1 d . . .
B14 B 0.0138(8) 0.3261(5) 0.5850(4) 0.020(2) Uani 1 1 d . . .
H14 H 0.1009 0.3360 0.5726 0.05(3) Uiso 1 1 calc R . .
B15 B -0.1226(8) 0.3299(4) 0.5751(3) 0.0175(19) Uani 1 1 d . . .
H15 H -0.1966 0.3453 0.5504 0.06(4) Uiso 1 1 calc R . .
B16 B -0.0684(8) 0.3603(5) 0.6342(3) 0.0196(19) Uani 1 1 d . . .
H16 H -0.0694 0.4145 0.6503 0.006(18) Uiso 1 1 calc R . .
C21 C -0.1321(7) 0.1851(4) 0.4815(3) 0.0207(17) Uani 1 1 d . . .
B22 B -0.0254(8) 0.2307(5) 0.4844(3) 0.020(2) Uani 1 1 d . . .
H22 H -0.0158 0.2851 0.4693 0.03(2) Uiso 1 1 calc R . .
C23 C 0.0684(7) 0.1799(4) 0.5062(3) 0.0194(17) Uani 1 1 d . . .
B24 B 0.0191(8) 0.1049(5) 0.5183(4) 0.022(2) Uani 1 1 d . . .
H24 H 0.0626 0.0683 0.5457 0.16(8) Uiso 1 1 calc R . .
B25 B -0.1125(9) 0.1087(5) 0.5027(4) 0.023(2) Uani 1 1 d . . .
H25 H -0.1911 0.0801 0.4915 0.07(4) Uiso 1 1 calc R . .
B26 B -0.0166(8) 0.1445(5) 0.4600(3) 0.020(2) Uani 1 1 d . . .
H26 H 0.0034 0.1267 0.4208 0.02(2) Uiso 1 1 calc R . .
C31 C -0.2526(7) 0.0672(4) 0.6759(3) 0.0243(19) Uani 1 1 d . . .
B32 B -0.1717(9) 0.0328(5) 0.7153(4) 0.028(2) Uani 1 1 d . . .
H32 H -0.1937 -0.0040 0.7465 0.03(2) Uiso 1 1 calc R . .
C33 C -0.0516(7) 0.0497(4) 0.6980(3) 0.0232(18) Uani 1 1 d . . .
B34 B -0.0551(8) 0.1001(5) 0.6507(4) 0.022(2) Uani 1 1 d . . .
H34 H 0.0333 0.1033 0.6384 0.15(8) Uiso 1 1 calc R . .
B35 B -0.1893(8) 0.1113(5) 0.6361(4) 0.021(2) Uani 1 1 d . . .
H35 H -0.2544 0.1275 0.6069 0.07(4) Uiso 1 1 calc R . .
B36 B -0.1435(8) 0.0246(5) 0.6506(3) 0.020(2) Uani 1 1 d . . .
H36 H -0.1425 -0.0228 0.6256 0.05(3) Uiso 1 1 calc R . .
C41 C -0.0608(14) 0.1744(9) 0.8399(5) 0.075(4) Uani 1 1 d . . .
H41 H 0.0172 0.1664 0.8443 0.07(5) Uiso 1 1 calc R . .
C42 C -0.0996(17) 0.2406(8) 0.8374(5) 0.073(5) Uani 1 1 d . . .
H42 H -0.0481 0.2784 0.8389 0.10(6) Uiso 1 1 calc R . .
C43 C -0.2090(16) 0.2540(8) 0.8330(5) 0.073(4) Uani 1 1 d . . .
H43 H -0.2350 0.3009 0.8326 0.08(5) Uiso 1 1 calc R . .
C44 C -0.2847(15) 0.1990(9) 0.8289(5) 0.075(4) Uani 1 1 d . . .
H44 H -0.3624 0.2083 0.8250 0.06(4) Uiso 1 1 calc R . .
C45 C -0.2469(16) 0.1312(8) 0.8304(5) 0.071(4) Uani 1 1 d . . .
H45 H -0.2985 0.0936 0.8277 0.15(8) Uiso 1 1 calc R . .
C46 C -0.1331(15) 0.1177(8) 0.8361(5) 0.067(4) Uani 1 1 d . . .
H46 H -0.1056 0.0711 0.8373 0.28(17) Uiso 1 1 calc R . .
C51 C 0.4952(11) 0.5154(8) 0.5508(6) 0.066(4) Uani 1 1 d . . .
H51 H 0.4911 0.5254 0.5860 0.07(5) Uiso 1 1 calc R . .
C52 C 0.4830(11) 0.4472(7) 0.5338(6) 0.064(4) Uani 1 1 d . . .
H52 H 0.4718 0.4106 0.5574 0.12(7) Uiso 1 1 calc R . .
C53 C 0.4870(10) 0.4321(7) 0.4826(7) 0.065(4) Uani 1 1 d . . .
H53 H 0.4773 0.3854 0.4709 0.16(9) Uiso 1 1 calc R . .
C61 C 0.1803(10) 0.4749(6) 0.4519(5) 0.048(3) Uani 1 1 d . . .
H61A H 0.1232 0.4705 0.4245 0.03(3) Uiso 1 1 calc R . .
H61B H 0.2242 0.4317 0.4542 0.10(6) Uiso 1 1 calc R . .
H61C H 0.2296 0.5143 0.4448 0.04(3) Uiso 1 1 calc R . .
C62 C 0.1276(5) 0.4867(4) 0.4987(3) 0.0084(14) Uani 1 1 d . . .
H62A H 0.0823 0.5299 0.4961 0.15(8) Uiso 1 1 calc R . .
H62B H 0.0766 0.4473 0.5055 0.16(8) Uiso 1 1 calc R . .
C63 C 0.2060(9) 0.4932(6) 0.5396(5) 0.045(3) Uani 1 1 d . . .
H63A H 0.2599 0.5307 0.5320 0.06(4) Uiso 1 1 calc R . .
H63B H 0.2481 0.4488 0.5438 0.04(3) Uiso 1 1 calc R . .
C64 C 0.1492(9) 0.5101(6) 0.5880(4) 0.045(3) Uani 1 1 d . . .
H64A H 0.0970 0.4719 0.5962 0.06(4) Uiso 1 1 calc R . .
H64B H 0.2056 0.5141 0.6162 0.04(3) Uiso 1 1 calc R . .
C65 C 0.0900(6) 0.5738(4) 0.5824(3) 0.0128(15) Uani 1 1 d . . .
H65A H 0.1365 0.6078 0.5643 0.24(13) Uiso 1 1 calc R . .
H65B H 0.0211 0.5656 0.5613 0.15(7) Uiso 1 1 calc R . .
C66 C 0.0613(14) 0.6023(8) 0.6288(5) 0.070(4) Uani 1 1 d . . .
H66A H 0.0208 0.6462 0.6229 0.12(7) Uiso 1 1 calc R . .
H66B H 0.1292 0.6113 0.6495 0.07(4) Uiso 1 1 calc R . .
H66C H 0.0136 0.5693 0.6465 0.11(6) Uiso 1 1 calc R . .
C101 C -0.3583(9) 0.2658(6) 0.6999(4) 0.044(3) Uani 1 1 d . . .
H10A H -0.4370 0.2735 0.7073 0.06(4) Uiso 1 1 calc R . .
H10B H -0.3109 0.2832 0.7283 0.02(2) Uiso 1 1 calc R . .
H10C H -0.3450 0.2157 0.6952 0.08(5) Uiso 1 1 calc R . .
C102 C -0.3551(9) 0.4088(5) 0.6496(4) 0.037(2) Uani 1 1 d . . .
H10D H -0.4337 0.4145 0.6580 0.05(3) Uiso 1 1 calc R . .
H10E H -0.3407 0.4343 0.6182 0.06(4) Uiso 1 1 calc R . .
H10F H -0.3072 0.4274 0.6774 0.05(3) Uiso 1 1 calc R . .
C103 C -0.4157(8) 0.2769(6) 0.5879(4) 0.040(2) Uani 1 1 d . . .
H10G H -0.4943 0.2834 0.5960 0.06(4) Uiso 1 1 calc R . .
H10H H -0.4000 0.2269 0.5842 0.07(4) Uiso 1 1 calc R . .
H10I H -0.4006 0.3012 0.5561 0.07(4) Uiso 1 1 calc R . .
C104 C 0.1280(9) 0.3675(7) 0.7353(4) 0.047(3) Uani 1 1 d . . .
H10J H 0.1948 0.3728 0.7576 0.06(3) Uiso 1 1 calc R . .
H10K H 0.0665 0.3492 0.7550 0.03(3) Uiso 1 1 calc R . .
H10L H 0.1069 0.4130 0.7209 0.07(4) Uiso 1 1 calc R . .
C105 C 0.2798(8) 0.3399(6) 0.6483(4) 0.038(2) Uani 1 1 d . . .
H10M H 0.3445 0.3441 0.6719 0.04(3) Uiso 1 1 calc R . .
H10N H 0.2610 0.3860 0.6342 0.07(4) Uiso 1 1 calc R . .
H10O H 0.2977 0.3079 0.6206 0.10(5) Uiso 1 1 calc R . .
C106 C 0.1967(11) 0.2186(6) 0.7118(5) 0.056(3) Uani 1 1 d . . .
H10P H 0.2638 0.2241 0.7338 0.11(6) Uiso 1 1 calc R . .
H10Q H 0.2116 0.1849 0.6848 0.08(5) Uiso 1 1 calc R . .
H10R H 0.1349 0.2016 0.7318 0.09(5) Uiso 1 1 calc R . .
C201 C -0.2991(10) 0.3006(6) 0.4460(4) 0.046(3) Uani 1 1 d . . .
H20A H -0.3655 0.3097 0.4242 0.10(5) Uiso 1 1 calc R . .
H20B H -0.2374 0.3302 0.4353 0.08(5) Uiso 1 1 calc R . .
H20C H -0.3157 0.3112 0.4813 0.11(6) Uiso 1 1 calc R . .
C202 C -0.2298(13) 0.1914(8) 0.3727(4) 0.070(5) Uani 1 1 d . . .
H20D H -0.2963 0.2030 0.3516 0.07(4) Uiso 1 1 calc R . .
H20E H -0.2104 0.1421 0.3678 0.13(7) Uiso 1 1 calc R . .
H20F H -0.1673 0.2210 0.3629 0.07(5) Uiso 1 1 calc R . .
C203 C -0.3812(10) 0.1529(8) 0.4585(7) 0.072(5) Uani 1 1 d . . .
H20G H -0.4462 0.1652 0.4367 0.06(4) Uiso 1 1 calc R . .
H20H H -0.3979 0.1618 0.4941 0.17(10) Uiso 1 1 calc R . .
H20I H -0.3637 0.1032 0.4542 0.14(8) Uiso 1 1 calc R . .
C204 C 0.2811(10) 0.1710(6) 0.5698(5) 0.051(3) Uani 1 1 d . . .
H20J H 0.3626 0.1757 0.5699 0.11(6) Uiso 1 1 calc R . .
H20K H 0.2615 0.1234 0.5798 0.08(5) Uiso 1 1 calc R . .
H20L H 0.2506 0.2045 0.5938 0.09(5) Uiso 1 1 calc R . .
C205 C 0.2662(10) 0.2786(6) 0.4841(5) 0.052(3) Uani 1 1 d . . .
H20M H 0.3480 0.2807 0.4839 0.10(6) Uiso 1 1 calc R . .
H20N H 0.2388 0.3137 0.5077 0.02(2) Uiso 1 1 calc R . .
H20O H 0.2352 0.2881 0.4499 0.10(6) Uiso 1 1 calc R . .
C206 C 0.2811(9) 0.1236(6) 0.4603(5) 0.055(3) Uani 1 1 d . . .
H20P H 0.3624 0.1293 0.4598 0.05(3) Uiso 1 1 calc R . .
H20Q H 0.2488 0.1310 0.4260 0.06(4) Uiso 1 1 calc R . .
H20R H 0.2633 0.0763 0.4717 0.03(3) Uiso 1 1 calc R . .
C301 C -0.4831(15) 0.0745(12) 0.7209(12) 0.138(12) Uani 1 1 d . . .
H30A H -0.5607 0.0584 0.7171 0.15(8) Uiso 1 1 calc R . .
H30B H -0.4811 0.1257 0.7190 0.22(13) Uiso 1 1 calc R . .
H30C H -0.4513 0.0592 0.7538 0.11(8) Uiso 1 1 calc R . .
C302 C -0.4106(11) -0.0597(6) 0.6739(5) 0.055(3) Uani 1 1 d . . .
H30D H -0.4891 -0.0738 0.6702 0.03(3) Uiso 1 1 calc R . .
H30E H -0.3801 -0.0750 0.7071 0.10(6) Uiso 1 1 calc R . .
H30F H -0.3680 -0.0815 0.6470 0.07(4) Uiso 1 1 calc R . .
C303 C -0.4639(15) 0.0598(11) 0.6057(9) 0.114(9) Uani 1 1 d . . .
H30G H -0.5413 0.0432 0.6035 0.13(7) Uiso 1 1 calc R . .
H30H H -0.4212 0.0376 0.5790 0.14(10) Uiso 1 1 calc R . .
H30I H -0.4626 0.1107 0.6013 0.20(11) Uiso 1 1 calc R . .
C304 C 0.0335(9) -0.0983(5) 0.7221(4) 0.041(3) Uani 1 1 d . . .
H30J H 0.0999 -0.1257 0.7320 0.05(3) Uiso 1 1 calc R . .
H30K H 0.0036 -0.1149 0.6891 0.05(3) Uiso 1 1 calc R . .
H30L H -0.0232 -0.1040 0.7477 0.06(4) Uiso 1 1 calc R . .
C305 C 0.1327(11) 0.0265(6) 0.7807(4) 0.052(3) Uani 1 1 d . . .
H30M H 0.1983 -0.0020 0.7900 0.10(5) Uiso 1 1 calc R . .
H30N H 0.0764 0.0211 0.8065 0.09(6) Uiso 1 1 calc R . .
H30O H 0.1548 0.0757 0.7786 0.07(4) Uiso 1 1 calc R . .
C306 C 0.1860(9) 0.0061(6) 0.6705(4) 0.044(3) Uani 1 1 d . . .
H30P H 0.2502 -0.0225 0.6816 0.04(3) Uiso 1 1 calc R . .
H30Q H 0.2087 0.0552 0.6686 0.06(4) Uiso 1 1 calc R . .
H30R H 0.1583 -0.0097 0.6369 0.03(2) Uiso 1 1 calc R . .

loop_
_atom_site_aniso_label
_atom_site_aniso_U_11
_atom_site_aniso_U_22
_atom_site_aniso_U_33
_atom_site_aniso_U_23
_atom_site_aniso_U_13
_atom_site_aniso_U_12
Er 0.01952(19) 0.01424(18) 0.01657(18) -0.00058(15) 0.00076(12) 0.00019(15)
Si11 0.0266(12) 0.0214(12) 0.0291(13) -0.0006(10) 0.0079(10) 0.0034(10)
Si12 0.0306(13) 0.0296(13) 0.0265(13) -0.0016(11) -0.0055(10) -0.0024(11)
Si21 0.0331(14) 0.0289(14) 0.0294(13) -0.0038(11) -0.0084(11) 0.0047(11)
Si22 0.0252(13) 0.0250(13) 0.0437(15) -0.0098(12) 0.0072(11) -0.0028(11)
Si31 0.0281(14) 0.0295(14) 0.062(2) -0.0012(13) 0.0147(13) -0.0051(11)
Si32 0.0357(14) 0.0275(13) 0.0256(13) 0.0082(11) -0.0022(11) 0.0041(11)
Na1 0.036(2) 0.0270(19) 0.0241(18) 0.0051(15) 0.0034(15) -0.0005(15)
Na2 0.057(3) 0.0271(19) 0.0236(19) -0.0011(15) 0.0084(17) -0.0038(18)
Na3 0.063(3) 0.0160(17) 0.041(2) -0.0044(16) 0.021(2) 0.0015(17)
C11 0.029(4) 0.013(4) 0.025(4) -0.003(4) 0.005(3) 0.000(4)
B12 0.031(5) 0.019(5) 0.016(5) -0.002(4) 0.003(4) -0.005(4)
C13 0.030(5) 0.015(4) 0.020(4) -0.001(3) -0.003(3) -0.001(3)
B14 0.018(5) 0.019(5) 0.023(5) 0.001(4) 0.004(4) 0.000(4)
B15 0.024(5) 0.010(4) 0.019(5) -0.003(3) -0.001(4) -0.001(3)
B16 0.030(5) 0.017(4) 0.011(4) 0.001(4) 0.002(4) -0.004(4)
C21 0.026(4) 0.018(4) 0.018(4) -0.002(3) -0.002(3) 0.005(3)
B22 0.037(6) 0.022(5) 0.002(4) 0.005(3) 0.000(4) 0.001(4)
C23 0.026(4) 0.016(4) 0.017(4) -0.005(3) 0.006(3) 0.000(3)
B24 0.024(5) 0.017(5) 0.025(5) -0.003(4) 0.000(4) 0.003(4)
B25 0.034(6) 0.016(5) 0.019(5) -0.006(4) -0.007(4) -0.005(4)
B26 0.030(5) 0.021(5) 0.011(4) -0.003(4) 0.001(4) 0.005(4)
C31 0.027(5) 0.023(4) 0.024(5) 0.000(4) 0.010(4) 0.000(4)
B32 0.042(6) 0.021(5) 0.021(5) 0.004(4) 0.013(4) -0.010(4)
C33 0.033(5) 0.022(4) 0.015(4) 0.004(3) 0.004(4) -0.001(4)
B34 0.026(5) 0.022(5) 0.020(5) -0.005(4) 0.010(4) -0.002(4)
B35 0.015(5) 0.027(5) 0.020(5) 0.000(4) -0.001(4) 0.002(4)
B36 0.027(5) 0.020(5) 0.015(4) 0.003(4) 0.004(4) -0.003(4)
C41 0.073(11) 0.093(12) 0.057(9) -0.014(8) -0.019(7) -0.005(9)
C42 0.122(15) 0.048(8) 0.047(8) -0.005(6) -0.019(9) -0.015(9)
C43 0.116(14) 0.063(10) 0.041(8) 0.004(7) 0.005(8) 0.011(10)
C44 0.084(11) 0.092(12) 0.050(8) 0.011(8) 0.019(7) -0.014(10)
C45 0.110(13) 0.062(9) 0.041(8) 0.005(6) 0.014(8) -0.019(9)
C46 0.109(13) 0.054(8) 0.036(7) 0.001(6) -0.004(7) 0.001(8)
C51 0.049(8) 0.071(10) 0.078(11) -0.002(8) -0.012(7) 0.009(7)
C52 0.045(7) 0.054(8) 0.091(11) 0.021(8) -0.011(7) 0.006(6)
C53 0.030(6) 0.039(7) 0.123(14) -0.007(8) -0.024(7) 0.010(5)
C61 0.048(7) 0.039(6) 0.058(8) 0.009(5) 0.014(6) 0.002(5)
C62 0.001(3) 0.006(3) 0.018(4) 0.004(3) 0.005(3) 0.002(3)
C63 0.037(6) 0.028(5) 0.070(8) 0.001(5) -0.001(5) 0.003(5)
C64 0.047(7) 0.039(6) 0.050(7) 0.009(5) -0.012(5) -0.010(5)
C65 0.021(4) 0.009(3) 0.008(3) 0.003(3) -0.003(3) 0.002(3)
C66 0.081(10) 0.075(10) 0.055(8) 0.008(8) 0.005(8) 0.014(9)
C101 0.041(6) 0.052(7) 0.042(6) 0.011(5) 0.017(5) 0.010(5)
C102 0.044(6) 0.030(5) 0.037(6) -0.007(4) 0.012(5) 0.008(5)
C103 0.030(5) 0.037(6) 0.052(7) -0.006(5) 0.002(5) -0.003(4)
C104 0.038(6) 0.063(8) 0.041(6) -0.024(6) -0.003(5) -0.002(5)
C105 0.031(5) 0.046(6) 0.038(6) -0.004(5) -0.007(4) -0.001(5)
C106 0.063(8) 0.046(7) 0.056(8) 0.019(6) -0.026(7) -0.006(6)
C201 0.051(7) 0.046(6) 0.039(6) -0.007(5) -0.013(5) 0.030(6)
C202 0.082(10) 0.085(10) 0.040(7) -0.032(7) -0.025(7) 0.047(10)
C203 0.032(7) 0.078(11) 0.102(13) 0.024(9) -0.034(7) -0.022(6)
C204 0.039(7) 0.050(7) 0.063(8) -0.014(6) -0.022(6) 0.002(5)
C205 0.048(7) 0.042(6) 0.068(9) -0.008(6) 0.032(6) -0.016(5)
C206 0.032(6) 0.055(8) 0.079(10) -0.028(7) 0.027(6) -0.009(5)
C301 0.065(11) 0.124(17) 0.23(3) -0.110(18) 0.095(16) -0.052(11)
C302 0.060(8) 0.039(7) 0.067(9) -0.003(6) 0.011(7) -0.023(6)
C303 0.056(10) 0.111(15) 0.17(2) 0.080(15) -0.062(13) -0.041(10)
C304 0.043(6) 0.032(6) 0.048(7) 0.010(5) 0.006(5) 0.007(5)
C305 0.062(8) 0.048(7) 0.044(7) 0.000(5) -0.023(6) 0.006(6)
C306 0.039(6) 0.044(6) 0.049(7) 0.018(5) 0.003(5) 0.008(5)

loop_
_geom_bond_atom_site_label_1
_geom_bond_atom_site_label_2
_geom_bond_distance
_geom_bond_site_symmetry_2
_geom_bond_publ_flag
Er B34 2.608(10) . ?
Er B15 2.620(9) . ?
Er B35 2.632(10) . ?
Er C11 2.642(8) . ?
Er C23 2.650(8) . ?
Er B24 2.668(9) . ?
Er B14 2.673(9) . ?
Er B25 2.696(9) . ?
Er B22 2.703(8) . ?
Er B12 2.704(9) . ?
Er C21 2.706(8) . ?
Er C13 2.708(8) . ?
Si11 C11 1.859(9) . ?
Si11 C102 1.867(10) . ?
Si11 C101 1.872(10) . ?
Si11 C103 1.875(10) . ?
Si12 C105 1.866(11) . ?
Si12 C106 1.871(11) . ?
Si12 C13 1.874(8) . ?
Si12 C104 1.875(10) . ?
Si21 C201 1.860(11) . ?
Si21 C202 1.861(12) . ?
Si21 C203 1.867(13) . ?
Si21 C21 1.876(8) . ?
Si22 C23 1.847(9) . ?
Si22 C204 1.863(12) . ?
Si22 C206 1.874(11) . ?
Si22 C205 1.878(11) . ?
Si31 C302 1.856(11) . ?
Si31 C31 1.862(9) . ?
Si31 C303 1.863(17) . ?
Si31 C301 1.863(16) . ?
Si32 C33 1.852(9) . ?
Si32 C306 1.872(11) . ?
Si32 C304 1.885(10) . ?
Si32 C305 1.887(11) . ?
Na1 C65 2.326(8) 3_566 ?
Na1 C62 2.478(8) . ?
Na1 C62 2.499(7) 3_566 ?
Na1 B14 2.677(10) . ?
Na1 B15 2.691(10) . ?
Na1 Na1 3.893(7) 3_566 ?
Na2 B32 2.594(11) . ?
Na2 C31 2.644(10) . ?
Na2 C33 2.693(9) . ?
Na2 B35 2.724(10) . ?
Na2 B34 2.753(10) . ?
Na2 B12 2.897(10) . ?
Na2 C46 2.932(13) . ?
Na2 C45 2.976(14) . ?
Na2 C41 3.050(14) . ?
Na3 B36 2.675(10) . ?
Na3 B25 2.713(10) . ?
Na3 B24 2.832(10) 3_556 ?
Na3 B26 2.860(10) 3_556 ?
Na3 Na3 3.597(8) 3_556 ?
C11 B12 1.569(13) . ?
C11 B15 1.577(12) . ?
C11 B16 1.719(12) . ?
B12 C13 1.543(13) . ?
B12 B16 1.775(13) . ?
C13 B14 1.580(12) . ?
C13 B16 1.716(12) . ?
B14 B15 1.647(13) . ?
B14 B16 1.781(13) . ?
B15 B16 1.765(13) . ?
C21 B22 1.547(13) . ?
C21 B25 1.577(12) . ?
C21 B26 1.701(12) . ?
B22 C23 1.577(12) . ?
B22 B26 1.772(13) . ?
C23 B24 1.587(12) . ?
C23 B26 1.700(12) . ?
B24 B25 1.616(14) . ?
B24 B26 1.753(13) . ?
B24 Na3 2.832(10) 3_556 ?
B25 B26 1.774(14) . ?
B26 Na3 2.860(10) 3_556 ?
C31 B32 1.543(14) . ?
C31 B35 1.562(12) . ?
C31 B36 1.697(13) . ?
B32 C33 1.558(13) . ?
B32 B36 1.757(13) . ?
C33 B34 1.575(12) . ?
C33 B36 1.703(13) . ?
B34 B35 1.653(13) . ?
B34 B36 1.789(13) . ?
B35 B36 1.784(13) . ?
C41 C42 1.35(2) . ?
C41 C46 1.39(2) . ?
C42 C43 1.34(2) . ?
C43 C44 1.39(2) . ?
C44 C45 1.37(2) . ?
C45 C46 1.39(2) . ?
C51 C53 1.36(2) 3_666 ?
C51 C52 1.38(2) . ?
C52 C53 1.38(2) . ?
C53 C51 1.36(2) 3_666 ?
C61 C62 1.423(13) . ?
C62 C63 1.408(13) . ?
C62 Na1 2.499(7) 3_566 ?
C63 C64 1.502(16) . ?
C64 C65 1.415(13) . ?
C65 C66 1.393(15) . ?
C65 Na1 2.326(8) 3_566 ?
